data_7233066
loop_
_publ_author_name
'Seiler, Vanessa Kristina'
'Robeyns, Koen'
'Tumanov, Nikolay'
'Cin\<ci\'c, Dominik'
'Wouters, Johan'
'Champagne, Benoit'
'Leyssens, Tom'

_publ_section_title
;
 A coloring tool for spiropyrans: solid state metal--organic complexation
 versus salification
;
_journal_issue 33
_journal_name_full CrystEngComm
_journal_page_first 4925
_journal_paper_doi 10.1039/C9CE00805E
_journal_volume 21
_journal_year 2019
_chemical_formula_moiety 'C20.07 H21.22 Br2.46 N2 O3.54 Zn, C19 H18.46 N2 O3'
_chemical_formula_sum 'C39.07 H39.68 Br2.46 N4 O6.54 Zn'
_chemical_formula_weight 932.05
_space_group_crystal_system monoclinic
_space_group_IT_number 14
_space_group_name_Hall '-P 2yn'
_space_group_name_H-M_alt 'P 1 21/n 1'
_symmetry_space_group_name_Hall '-P 2yn'
_symmetry_space_group_name_H-M 'P 1 21/n 1'
_atom_sites_solution_hydrogens geom
_audit_creation_method SHELXL-2014/7
_audit_update_record
;
2019-01-18 deposited with the CCDC.    2019-07-09 downloaded from the CCDC.
;
_cell_angle_alpha 90
_cell_angle_beta 98.600(3)
_cell_angle_gamma 90
_cell_formula_units_Z 4
_cell_length_a 11.8302(4)
_cell_length_b 12.7363(3)
_cell_length_c 24.6870(9)
_cell_measurement_reflns_used 7795
_cell_measurement_temperature 100(2)
_cell_measurement_theta_max 32.0590
_cell_measurement_theta_min 1.9980
_cell_volume 3677.8(2)
_computing_cell_refinement
;
CrysAlisPro, Agilent Technologies,
Version 1.171.37.35 (release 13-08-2014 CrysAlis171 .NET)
(compiled Aug 13 2014,18:06:01)
;
_computing_data_collection 'SNBL Pilatus control'
_computing_data_reduction
;
CrysAlisPro, Agilent Technologies,
Version 1.171.37.35 (release 13-08-2014 CrysAlis171 .NET)
(compiled Aug 13 2014,18:06:01)
;
_computing_molecular_graphics 'MERCURY (Macrae et al., 2008)'
_computing_publication_material
;

'MERCURY (Macrae et al., 2008), Platon (Spek, 2009)'



;
_computing_structure_refinement 'SHELXL-2014/7 (Sheldrick, 2014)'
_computing_structure_solution 'SHELXT (Sheldrick, 2015)'
_diffrn_ambient_temperature 100(2)
_diffrn_measured_fraction_theta_full 0.961
_diffrn_measured_fraction_theta_max 0.835
_diffrn_measurement_device_type 'pilatus 2M'
_diffrn_measurement_method
;
'360 images, \D\F 1.0\% '
'360 images, \D\F 1.0\% (2nd orientation)'
;
_diffrn_radiation_monochromator Si(111)
_diffrn_radiation_source synchrotron
_diffrn_radiation_type synchrotron
_diffrn_radiation_wavelength 0.77936
_diffrn_reflns_av_R_equivalents 0.0685
_diffrn_reflns_av_unetI/netI 0.0517
_diffrn_reflns_Laue_measured_fraction_full 0.961
_diffrn_reflns_Laue_measured_fraction_max 0.835
_diffrn_reflns_limit_h_max 16
_diffrn_reflns_limit_h_min -16
_diffrn_reflns_limit_k_max 17
_diffrn_reflns_limit_k_min -17
_diffrn_reflns_limit_l_max 32
_diffrn_reflns_limit_l_min -32
_diffrn_reflns_number 43164
_diffrn_reflns_point_group_measured_fraction_full 0.961
_diffrn_reflns_point_group_measured_fraction_max 0.835
_diffrn_reflns_theta_full 27.880
_diffrn_reflns_theta_max 32.919
_diffrn_reflns_theta_min 1.830
_exptl_absorpt_coefficient_mu 4.271
_exptl_absorpt_correction_T_max 1.00000
_exptl_absorpt_correction_T_min 0.37461
_exptl_absorpt_correction_type multi-scan
_exptl_absorpt_process_details
;
CrysAlisPro, Agilent Technologies,
Version 1.171.37.35 (release 13-08-2014 CrysAlis171 .NET)
(compiled Aug 13 2014,18:06:01)
Empirical absorption correction using spherical harmonics,
 implemented in SCALE3 ABSPACK scaling algorithm.
;
_exptl_crystal_colour red
_exptl_crystal_density_diffrn 1.683
_exptl_crystal_description block
_exptl_crystal_F_000 1882
_exptl_crystal_recrystallization_method 'Re-crystallisation from solvent: acetone'
_exptl_crystal_size_max 0.15
_exptl_crystal_size_mid 0.07
_exptl_crystal_size_min 0.05
_refine_diff_density_max 1.512
_refine_diff_density_min -1.315
_refine_diff_density_rms 0.104
_refine_ls_extinction_method none
_refine_ls_goodness_of_fit_ref 1.047
_refine_ls_hydrogen_treatment constr
_refine_ls_matrix_type full
_refine_ls_number_parameters 526
_refine_ls_number_reflns 8736
_refine_ls_number_restraints 27
_refine_ls_restrained_S_all 1.046
_refine_ls_R_factor_all 0.0681
_refine_ls_R_factor_gt 0.0529
_refine_ls_shift/su_max 0.000
_refine_ls_shift/su_mean 0.000
_refine_ls_structure_factor_coef Fsqd
_refine_ls_weighting_details 'w=1/[\s^2^(Fo^2^)+(0.0539P)^2^+8.0182P] where P=(Fo^2^+2Fc^2^)/3'
_refine_ls_weighting_scheme calc
_refine_ls_wR_factor_gt 0.1249
_refine_ls_wR_factor_ref 0.1316
_reflns_Friedel_coverage 0.000
_reflns_number_gt 6976
_reflns_number_total 8736
_reflns_threshold_expression 'I > 2\s(I)'
_cod_data_source_file c9ce00805e2.cif
_cod_data_source_block VS_SPNO2_ZnBr2
_cod_depositor_comments 'Adding full bibliography for 7233050--7233066.cif.'
_cod_database_code 7233066
_shelx_shelxl_version_number 2014/7
_shelx_space_group_comment
;
The symmetry employed for this shelxl refinement is uniquely defined
by the following loop, which should always be used as a source of
symmetry information in preference to the above space-group names.
They are only intended as comments.
;

loop_
_space_group_symop_operation_xyz
'x, y, z'
'-x+1/2, y+1/2, -z+1/2'
'-x, -y, -z'
'x-1/2, -y-1/2, z-1/2'

loop_
_atom_site_label
_atom_site_type_symbol
_atom_site_fract_x
_atom_site_fract_y
_atom_site_fract_z
_atom_site_U_iso_or_equiv
_atom_site_adp_type
_atom_site_occupancy
_atom_site_site_symmetry_order
_atom_site_calc_flag
_atom_site_refinement_flags_posn
_atom_site_refinement_flags_adp
_atom_site_refinement_flags_occupancy
_atom_site_disorder_assembly
_atom_site_disorder_group
Zn1 Zn 0.21840(4) 0.72119(4) 0.43620(2) 0.03313(13) Uani 1 1 d . . . . .
Br2 Br 0.06223(4) 0.83508(3) 0.44213(2) 0.03202(11) Uani 1 1 d . . . . .
Br3 Br 0.26346(4) 0.68677(3) 0.34829(2) 0.03880(12) Uani 1 1 d . . . . .
Br4 Br 0.37139(9) 0.78886(11) 0.50859(6) 0.0403(5) Uani 0.464(4) 1 d . . P A 1
O1X O 0.353(2) 0.7932(16) 0.4632(8) 0.044(5) Uani 0.2682(19) 1 d D U P A 2
H1X H 0.4129 0.7687 0.4539 0.065 Uiso 0.2682(19) 1 calc R U P A 2
C2X C 0.380(6) 0.852(2) 0.5124(13) 0.030(2) Uani 0.2682(19) 1 d D U P A 2
H2X H 0.3090 0.8821 0.5224 0.036 Uiso 0.2682(19) 1 calc R U P A 2
H3X H 0.4302 0.9116 0.5054 0.036 Uiso 0.2682(19) 1 calc R U P A 2
C3X C 0.437(2) 0.792(2) 0.5586(9) 0.056(5) Uani 0.2682(19) 1 d D U P A 2
H4X H 0.3859 0.7374 0.5683 0.085 Uiso 0.2682(19) 1 calc R U P A 2
H5X H 0.4584 0.8390 0.5900 0.085 Uiso 0.2682(19) 1 calc R U P A 2
H6X H 0.5065 0.7597 0.5486 0.085 Uiso 0.2682(19) 1 calc R U P A 2
O1Y O 0.3658(12) 0.7688(13) 0.4771(8) 0.027(3) Uani 0.2682(19) 1 d D U P A 3
H1Y H 0.4303 0.7494 0.4706 0.041 Uiso 0.2682(19) 1 calc R U P A 3
C2Y C 0.378(6) 0.861(2) 0.5101(13) 0.030(2) Uani 0.2682(19) 1 d D U P A 3
H2Y H 0.3016 0.8848 0.5166 0.036 Uiso 0.2682(19) 1 calc R U P A 3
H3Y H 0.4111 0.9178 0.4896 0.036 Uiso 0.2682(19) 1 calc R U P A 3
C3Y C 0.4507(15) 0.8469(18) 0.5626(7) 0.044(5) Uani 0.2682(19) 1 d D U P A 3
H4Y H 0.4171 0.7934 0.5839 0.066 Uiso 0.2682(19) 1 calc R U P A 3
H5Y H 0.4569 0.9134 0.5829 0.066 Uiso 0.2682(19) 1 calc R U P A 3
H6Y H 0.5269 0.8242 0.5565 0.066 Uiso 0.2682(19) 1 calc R U P A 3
O1A O 0.2025(3) 0.5831(2) 0.46658(11) 0.0322(6) Uani 1 1 d . . . . .
C2A C 0.1615(3) 0.5583(3) 0.51025(16) 0.0277(8) Uani 1 1 d . . . . .
C3A C 0.1346(4) 0.6354(3) 0.54747(16) 0.0299(8) Uani 1 1 d . . . . .
H1A H 0.1522 0.7068 0.5412 0.036 Uiso 1 1 calc R U . . .
C4A C 0.0846(3) 0.6111(3) 0.59168(16) 0.0284(8) Uani 1 1 d . . . . .
H2A H 0.0643 0.6649 0.6151 0.034 Uiso 1 1 calc R U . . .
C5A C 0.0633(3) 0.5070(3) 0.60247(15) 0.0267(8) Uani 1 1 d . . . . .
C6A C 0.0905(3) 0.4276(3) 0.56886(16) 0.0278(8) Uani 1 1 d . . . . .
H3A H 0.0759 0.3566 0.5774 0.033 Uiso 1 1 calc R U . . .
C7A C 0.1395(3) 0.4512(3) 0.52221(15) 0.0266(7) Uani 1 1 d . . . . .
C8A C 0.1632(3) 0.3646(3) 0.48893(16) 0.0288(8) Uani 1 1 d . . . . .
H4A H 0.1435 0.2970 0.5009 0.035 Uiso 1 1 calc R U . . .
C9A C 0.2104(3) 0.3673(3) 0.44231(15) 0.0285(8) Uani 1 1 d . . . . .
H5A H 0.2304 0.4338 0.4291 0.034 Uiso 1 1 calc R U . . .
C10A C 0.2317(3) 0.2773(3) 0.41222(16) 0.0278(8) Uani 1 1 d . . . . .
C11A C 0.2108(3) 0.1625(3) 0.42463(15) 0.0280(8) Uani 1 1 d . . . . .
C12A C 0.2684(4) 0.1257(4) 0.48091(17) 0.0409(10) Uani 1 1 d . . . . .
H6A H 0.2318 0.1595 0.5094 0.061 Uiso 1 1 calc R U . . .
H7A H 0.3496 0.1445 0.4858 0.061 Uiso 1 1 calc R U . . .
H8A H 0.2608 0.0493 0.4836 0.061 Uiso 1 1 calc R U . . .
C13A C 0.0823(4) 0.1417(3) 0.41776(17) 0.0333(9) Uani 1 1 d . . . . .
H9A H 0.0687 0.0660 0.4202 0.050 Uiso 1 1 calc R U . . .
H10A H 0.0462 0.1676 0.3819 0.050 Uiso 1 1 calc R U . . .
H11A H 0.0495 0.1780 0.4468 0.050 Uiso 1 1 calc R U . . .
C14A C 0.2605(3) 0.1088(3) 0.37927(15) 0.0276(8) Uani 1 1 d . . . . .
C15A C 0.2751(4) 0.0044(3) 0.36882(17) 0.0312(8) Uani 1 1 d . . . . .
H12A H 0.2533 -0.0482 0.3925 0.037 Uiso 1 1 calc R U . . .
C16A C 0.3228(4) -0.0222(3) 0.32245(17) 0.0334(9) Uani 1 1 d . . . . .
H13A H 0.3347 -0.0940 0.3147 0.040 Uiso 1 1 calc R U . . .
C17A C 0.3533(4) 0.0541(3) 0.28757(17) 0.0332(9) Uani 1 1 d . . . . .
H14A H 0.3842 0.0340 0.2557 0.040 Uiso 1 1 calc R U . . .
C18A C 0.3393(4) 0.1591(3) 0.29838(17) 0.0318(8) Uani 1 1 d . . . . .
H15A H 0.3604 0.2122 0.2748 0.038 Uiso 1 1 calc R U . . .
C19A C 0.2938(3) 0.1833(3) 0.34468(16) 0.0283(8) Uani 1 1 d . . . . .
N20A N 0.2739(3) 0.2834(3) 0.36576(13) 0.0282(7) Uani 1 1 d . . . . .
C21A C 0.2991(4) 0.3776(3) 0.33705(17) 0.0335(9) Uani 1 1 d . . . . .
H16A H 0.2727 0.4392 0.3554 0.050 Uiso 1 1 calc R U . . .
H17A H 0.2600 0.3747 0.2992 0.050 Uiso 1 1 calc R U . . .
H18A H 0.3818 0.3827 0.3371 0.050 Uiso 1 1 calc R U . . .
N22A N 0.0147(3) 0.4787(3) 0.65037(12) 0.0273(7) Uani 1 1 d . . . . .
O23A O 0.0274(3) 0.3926(2) 0.66929(12) 0.0356(6) Uani 1 1 d . . . . .
O24A O -0.0343(3) 0.5508(2) 0.67259(12) 0.0350(6) Uani 1 1 d . . . . .
O1B O 0.5396(3) 0.7803(3) 0.42776(15) 0.0477(9) Uani 1 1 d . . . . .
H1B H 0.4817 0.7702 0.4431 0.057 Uiso 0.464(4) 1 calc R U P . .
C2B C 0.5733(4) 0.6916(3) 0.40979(18) 0.0358(9) Uani 1 1 d . . . . .
C3B C 0.5331(4) 0.5940(4) 0.42513(18) 0.0375(10) Uani 1 1 d . . . . .
H2B H 0.4831 0.5911 0.4518 0.045 Uiso 1 1 calc R U . . .
C4B C 0.5649(4) 0.5035(3) 0.40223(17) 0.0352(9) Uani 1 1 d . . . . .
H3B H 0.5373 0.4376 0.4127 0.042 Uiso 1 1 calc R U . . .
C5B C 0.6384(3) 0.5091(3) 0.36332(16) 0.0281(8) Uani 1 1 d . . . . .
C6B C 0.6854(3) 0.6017(3) 0.34986(15) 0.0272(8) Uani 1 1 d . . . . .
H4B H 0.7383 0.6028 0.3245 0.033 Uiso 1 1 calc R U . . .
C7B C 0.6549(3) 0.6948(3) 0.37372(16) 0.0287(8) Uani 1 1 d . . . . .
C8B C 0.7012(3) 0.7947(3) 0.36158(16) 0.0294(8) Uani 1 1 d . . . . .
H5B H 0.6631 0.8554 0.3720 0.035 Uiso 1 1 calc R U . . .
C9B C 0.7932(3) 0.8103(3) 0.33693(16) 0.0294(8) Uani 1 1 d . . . . .
H6B H 0.8341 0.7505 0.3275 0.035 Uiso 1 1 calc R U . . .
C10B C 0.8330(3) 0.9106(3) 0.32405(15) 0.0269(8) Uani 1 1 d . . . . .
C11B C 0.7776(3) 1.0164(3) 0.33002(16) 0.0282(8) Uani 1 1 d . . . . .
C12B C 0.7847(4) 1.0436(3) 0.39157(17) 0.0353(9) Uani 1 1 d . . . . .
H7B H 0.8623 1.0298 0.4103 0.053 Uiso 1 1 calc R U . . .
H8B H 0.7301 1.0003 0.4078 0.053 Uiso 1 1 calc R U . . .
H9B H 0.7662 1.1180 0.3955 0.053 Uiso 1 1 calc R U . . .
C13B C 0.6554(4) 1.0251(3) 0.30104(18) 0.0355(9) Uani 1 1 d . . . . .
H10B H 0.6518 1.0023 0.2629 0.053 Uiso 1 1 calc R U . . .
H11B H 0.6299 1.0982 0.3020 0.053 Uiso 1 1 calc R U . . .
H12B H 0.6057 0.9803 0.3196 0.053 Uiso 1 1 calc R U . . .
C14B C 0.8559(3) 1.0871(3) 0.30415(15) 0.0279(8) Uani 1 1 d . . . . .
C15B C 0.8513(4) 1.1924(3) 0.29472(17) 0.0321(8) Uani 1 1 d . . . . .
H13B H 0.7906 1.2337 0.3045 0.039 Uiso 1 1 calc R U . . .
C16B C 0.9376(4) 1.2377(3) 0.27045(17) 0.0356(9) Uani 1 1 d . . . . .
H14B H 0.9364 1.3113 0.2640 0.043 Uiso 1 1 calc R U . . .
C17B C 1.0250(4) 1.1783(3) 0.25548(17) 0.0331(9) Uani 1 1 d . . . . .
H15B H 1.0825 1.2112 0.2384 0.040 Uiso 1 1 calc R U . . .
C18B C 1.0305(4) 1.0712(3) 0.26500(16) 0.0308(8) Uani 1 1 d . . . . .
H16B H 1.0907 1.0294 0.2552 0.037 Uiso 1 1 calc R U . . .
C19B C 0.9444(3) 1.0286(3) 0.28936(15) 0.0269(8) Uani 1 1 d . . . . .
N20B N 0.9273(3) 0.9229(2) 0.30293(13) 0.0258(6) Uani 1 1 d . . . . .
C21B C 1.0053(4) 0.8402(3) 0.29221(18) 0.0317(8) Uani 1 1 d . . . . .
H17B H 0.9769 0.8069 0.2570 0.048 Uiso 1 1 calc R U . . .
H18B H 1.0105 0.7876 0.3215 0.048 Uiso 1 1 calc R U . . .
H19B H 1.0812 0.8702 0.2909 0.048 Uiso 1 1 calc R U . . .
N22B N 0.6637(3) 0.4161(3) 0.33521(14) 0.0313(7) Uani 1 1 d . . . . .
O23B O 0.6116(3) 0.3354(2) 0.34202(14) 0.0427(7) Uani 1 1 d . . . . .
O24B O 0.7356(2) 0.4200(2) 0.30387(11) 0.0324(6) Uani 1 1 d . . . . .

loop_
_atom_site_aniso_label
_atom_site_aniso_U_11
_atom_site_aniso_U_22
_atom_site_aniso_U_33
_atom_site_aniso_U_23
_atom_site_aniso_U_13
_atom_site_aniso_U_12
Zn1 0.0339(3) 0.0264(2) 0.0395(3) 0.00296(19) 0.0068(2) -0.00156(18)
Br2 0.0413(2) 0.02649(18) 0.0293(2) 0.00204(15) 0.00859(17) 0.00330(15)
Br3 0.0442(3) 0.0373(2) 0.0374(2) 0.00758(17) 0.0143(2) 0.00559(18)
Br4 0.0360(6) 0.0525(9) 0.0344(8) -0.0171(5) 0.0117(5) -0.0096(5)
O1X 0.044(7) 0.044(7) 0.043(6) -0.009(4) 0.011(4) 0.000(4)
C2X 0.029(3) 0.034(4) 0.031(4) -0.004(3) 0.010(3) 0.003(4)
C3X 0.055(9) 0.071(10) 0.045(7) 0.010(7) 0.012(6) 0.006(8)
O1Y 0.008(5) 0.042(9) 0.029(10) -0.019(7) -0.001(6) 0.003(5)
C2Y 0.029(3) 0.034(4) 0.031(4) -0.004(3) 0.010(3) 0.003(4)
C3Y 0.023(8) 0.072(14) 0.036(8) -0.026(9) 0.001(6) 0.006(9)
O1A 0.0474(17) 0.0265(13) 0.0237(14) 0.0015(10) 0.0085(13) 0.0042(12)
C2A 0.0295(19) 0.0296(18) 0.0226(19) 0.0010(14) -0.0004(16) 0.0023(14)
C3A 0.037(2) 0.0261(17) 0.0252(19) 0.0016(15) 0.0009(17) 0.0001(15)
C4A 0.032(2) 0.0285(18) 0.0227(18) -0.0024(14) -0.0013(16) 0.0033(15)
C5A 0.0281(19) 0.0304(18) 0.0206(18) -0.0017(14) 0.0004(16) -0.0001(14)
C6A 0.031(2) 0.0260(17) 0.0248(19) -0.0003(14) -0.0007(16) 0.0009(14)
C7A 0.0297(19) 0.0288(18) 0.0202(18) -0.0022(14) -0.0001(15) -0.0004(14)
C8A 0.032(2) 0.0279(18) 0.0248(19) -0.0012(15) -0.0015(16) 0.0008(15)
C9A 0.032(2) 0.0286(18) 0.0237(19) -0.0019(14) 0.0000(16) -0.0001(15)
C10A 0.0260(18) 0.0324(19) 0.0231(19) 0.0001(15) -0.0021(15) -0.0025(14)
C11A 0.035(2) 0.0280(18) 0.0207(18) -0.0009(14) 0.0039(16) -0.0013(15)
C12A 0.059(3) 0.037(2) 0.024(2) 0.0002(17) -0.001(2) 0.006(2)
C13A 0.041(2) 0.0305(19) 0.030(2) -0.0017(16) 0.0097(18) -0.0014(16)
C14A 0.0284(19) 0.0323(19) 0.0211(18) -0.0013(14) 0.0008(15) -0.0018(15)
C15A 0.035(2) 0.0305(19) 0.028(2) 0.0007(15) 0.0033(17) 0.0004(15)
C16A 0.035(2) 0.0304(19) 0.035(2) -0.0041(16) 0.0043(18) -0.0013(16)
C17A 0.032(2) 0.039(2) 0.029(2) -0.0057(16) 0.0071(17) 0.0002(16)
C18A 0.035(2) 0.035(2) 0.026(2) 0.0000(16) 0.0049(17) -0.0027(16)
C19A 0.032(2) 0.0285(18) 0.0235(19) -0.0006(14) -0.0009(16) -0.0004(15)
N20A 0.0313(17) 0.0295(16) 0.0239(16) -0.0013(12) 0.0044(14) -0.0015(13)
C21A 0.042(2) 0.0267(18) 0.033(2) 0.0010(16) 0.0093(19) -0.0046(16)
N22A 0.0257(16) 0.0390(18) 0.0175(15) -0.0002(13) 0.0036(13) 0.0060(13)
O23A 0.0436(17) 0.0331(15) 0.0313(15) 0.0013(12) 0.0090(13) -0.0014(12)
O24A 0.0432(17) 0.0342(15) 0.0291(15) -0.0048(12) 0.0105(13) 0.0016(12)
O1B 0.0346(17) 0.0512(19) 0.060(2) -0.0290(17) 0.0158(16) -0.0067(14)
C2B 0.031(2) 0.040(2) 0.036(2) -0.0129(18) 0.0034(18) -0.0037(17)
C3B 0.032(2) 0.049(2) 0.034(2) -0.0079(19) 0.0098(18) -0.0048(18)
C4B 0.036(2) 0.041(2) 0.028(2) -0.0034(17) 0.0035(18) -0.0053(17)
C5B 0.0283(19) 0.0320(19) 0.0225(19) -0.0032(15) -0.0014(16) 0.0008(15)
C6B 0.0283(19) 0.0328(18) 0.0196(18) -0.0020(14) 0.0002(15) 0.0023(15)
C7B 0.0254(18) 0.0321(19) 0.027(2) -0.0062(15) -0.0006(16) 0.0002(15)
C8B 0.0292(19) 0.0300(18) 0.028(2) -0.0044(15) -0.0003(16) 0.0034(15)
C9B 0.030(2) 0.0285(18) 0.028(2) -0.0037(15) -0.0018(16) 0.0017(15)
C10B 0.0300(19) 0.0284(18) 0.0206(18) -0.0023(14) -0.0020(15) 0.0027(14)
C11B 0.0303(19) 0.0275(18) 0.027(2) -0.0011(14) 0.0036(16) 0.0033(14)
C12B 0.044(2) 0.033(2) 0.029(2) -0.0054(16) 0.0067(19) -0.0020(17)
C13B 0.033(2) 0.037(2) 0.035(2) -0.0024(17) -0.0006(18) 0.0064(17)
C14B 0.031(2) 0.0327(19) 0.0179(18) -0.0047(14) -0.0022(15) 0.0009(15)
C15B 0.038(2) 0.0301(19) 0.026(2) -0.0021(15) -0.0019(17) 0.0057(16)
C16B 0.047(3) 0.0275(19) 0.030(2) 0.0005(16) -0.0024(19) 0.0006(17)
C17B 0.038(2) 0.034(2) 0.025(2) 0.0007(16) -0.0004(17) -0.0008(17)
C18B 0.036(2) 0.0336(19) 0.0224(19) -0.0034(15) 0.0017(17) 0.0019(16)
C19B 0.032(2) 0.0291(18) 0.0181(18) -0.0015(14) -0.0015(15) 0.0021(15)
N20B 0.0288(16) 0.0262(15) 0.0214(15) -0.0016(12) 0.0004(13) 0.0049(12)
C21B 0.033(2) 0.0273(18) 0.036(2) -0.0012(16) 0.0083(18) 0.0070(15)
N22B 0.0380(19) 0.0275(16) 0.0264(17) -0.0019(13) -0.0019(15) 0.0018(13)
O23B 0.054(2) 0.0290(14) 0.0455(19) -0.0038(13) 0.0079(16) -0.0065(13)
O24B 0.0387(16) 0.0331(14) 0.0247(14) 0.0002(11) 0.0028(12) 0.0062(12)

loop_
_atom_type_symbol
_atom_type_description
_atom_type_scat_dispersion_real
_atom_type_scat_dispersion_imag
_atom_type_scat_source
C C 0.0040 0.0020 'International Tables Vol C Tables 4.2.6.8 and 6.1.1.4'
H H 0.0000 0.0000 'International Tables Vol C Tables 4.2.6.8 and 6.1.1.4'
Br Br -0.7730 2.8140 'International Tables Vol C Tables 4.2.6.8 and 6.1.1.4'
N N 0.0080 0.0040 'International Tables Vol C Tables 4.2.6.8 and 6.1.1.4'
O O 0.0130 0.0070 'International Tables Vol C Tables 4.2.6.8 and 6.1.1.4'
Zn Zn 0.2230 1.6880 'International Tables Vol C Tables 4.2.6.8 and 6.1.1.4'

loop_
_geom_angle_atom_site_label_1
_geom_angle_atom_site_label_2
_geom_angle_atom_site_label_3
_geom_angle
O1X Zn1 O1A 115.8(6)
O1A Zn1 O1Y 102.2(6)
O1X Zn1 Br3 97.0(7)
O1A Zn1 Br3 103.72(8)
O1Y Zn1 Br3 103.0(5)
O1X Zn1 Br2 107.9(6)
O1A Zn1 Br2 114.28(9)
O1Y Zn1 Br2 114.7(4)
Br3 Zn1 Br2 117.21(3)
O1A Zn1 Br4 97.95(9)
Br3 Zn1 Br4 118.96(4)
Br2 Zn1 Br4 103.45(4)
C2X O1X Zn1 130(4)
C2X O1X H1X 109.5
Zn1 O1X H1X 115.5
O1X C2X C3X 114.3(19)
O1X C2X H2X 108.7
C3X C2X H2X 108.7
O1X C2X H3X 108.7
C3X C2X H3X 108.7
H2X C2X H3X 107.6
C2X C3X H4X 109.5
C2X C3X H5X 109.5
H4X C3X H5X 109.5
C2X C3X H6X 109.5
H4X C3X H6X 109.5
H5X C3X H6X 109.5
C2Y O1Y Zn1 124(3)
C2Y O1Y H1Y 109.5
Zn1 O1Y H1Y 124.7
O1Y C2Y C3Y 113.5(17)
O1Y C2Y H2Y 108.9
C3Y C2Y H2Y 108.9
O1Y C2Y H3Y 108.9
C3Y C2Y H3Y 108.9
H2Y C2Y H3Y 107.7
C2Y C3Y H4Y 109.5
C2Y C3Y H5Y 109.5
H4Y C3Y H5Y 109.5
C2Y C3Y H6Y 109.5
H4Y C3Y H6Y 109.5
H5Y C3Y H6Y 109.5
C2A O1A Zn1 128.3(2)
O1A C2A C3A 121.6(3)
O1A C2A C7A 120.8(3)
C3A C2A C7A 117.6(3)
C4A C3A C2A 122.2(4)
C4A C3A H1A 118.9
C2A C3A H1A 118.9
C3A C4A C5A 119.3(4)
C3A C4A H2A 120.3
C5A C4A H2A 120.3
C6A C5A C4A 121.5(4)
C6A C5A N22A 118.1(3)
C4A C5A N22A 120.4(3)
C5A C6A C7A 120.1(4)
C5A C6A H3A 119.9
C7A C6A H3A 119.9
C6A C7A C2A 119.1(3)
C6A C7A C8A 116.7(3)
C2A C7A C8A 124.2(3)
C9A C8A C7A 127.7(4)
C9A C8A H4A 116.2
C7A C8A H4A 116.2
C8A C9A C10A 123.8(4)
C8A C9A H5A 118.1
C10A C9A H5A 118.1
N20A C10A C9A 122.1(4)
N20A C10A C11A 108.9(3)
C9A C10A C11A 128.9(3)
C14A C11A C10A 101.2(3)
C14A C11A C13A 109.4(3)
C10A C11A C13A 109.5(3)
C14A C11A C12A 111.5(3)
C10A C11A C12A 114.5(3)
C13A C11A C12A 110.4(3)
C11A C12A H6A 109.5
C11A C12A H7A 109.5
H6A C12A H7A 109.5
C11A C12A H8A 109.5
H6A C12A H8A 109.5
H7A C12A H8A 109.5
C11A C13A H9A 109.5
C11A C13A H10A 109.5
H9A C13A H10A 109.5
C11A C13A H11A 109.5
H9A C13A H11A 109.5
H10A C13A H11A 109.5
C19A C14A C15A 119.8(4)
C19A C14A C11A 109.2(3)
C15A C14A C11A 130.9(4)
C14A C15A C16A 118.0(4)
C14A C15A H12A 121.0
C16A C15A H12A 121.0
C17A C16A C15A 121.2(4)
C17A C16A H13A 119.4
C15A C16A H13A 119.4
C18A C17A C16A 120.8(4)
C18A C17A H14A 119.6
C16A C17A H14A 119.6
C19A C18A C17A 117.0(4)
C19A C18A H15A 121.5
C17A C18A H15A 121.5
C18A C19A C14A 123.3(4)
C18A C19A N20A 128.3(4)
C14A C19A N20A 108.4(3)
C10A N20A C19A 111.9(3)
C10A N20A C21A 127.3(3)
C19A N20A C21A 120.7(3)
N20A C21A H16A 109.5
N20A C21A H17A 109.5
H16A C21A H17A 109.5
N20A C21A H18A 109.5
H16A C21A H18A 109.5
H17A C21A H18A 109.5
O23A N22A O24A 122.7(3)
O23A N22A C5A 120.7(3)
O24A N22A C5A 116.4(3)
C2B O1B H1B 109.5
O1B C2B C3B 123.0(4)
O1B C2B C7B 117.8(4)
C3B C2B C7B 119.2(4)
C4B C3B C2B 120.8(4)
C4B C3B H2B 119.6
C2B C3B H2B 119.6
C3B C4B C5B 119.0(4)
C3B C4B H3B 120.5
C5B C4B H3B 120.5
C6B C5B C4B 122.1(4)
C6B C5B N22B 118.4(3)
C4B C5B N22B 119.5(4)
C5B C6B C7B 119.4(4)
C5B C6B H4B 120.3
C7B C6B H4B 120.3
C6B C7B C2B 119.2(4)
C6B C7B C8B 122.3(4)
C2B C7B C8B 118.4(4)
C9B C8B C7B 126.0(4)
C9B C8B H5B 117.0
C7B C8B H5B 117.0
C8B C9B C10B 123.9(4)
C8B C9B H6B 118.1
C10B C9B H6B 118.1
N20B C10B C9B 122.0(3)
N20B C10B C11B 109.8(3)
C9B C10B C11B 128.2(3)
C14B C11B C13B 111.1(3)
C14B C11B C10B 100.9(3)
C13B C11B C10B 114.5(3)
C14B C11B C12B 109.7(3)
C13B C11B C12B 110.8(3)
C10B C11B C12B 109.5(3)
C11B C12B H7B 109.5
C11B C12B H8B 109.5
H7B C12B H8B 109.5
C11B C12B H9B 109.5
H7B C12B H9B 109.5
H8B C12B H9B 109.5
C11B C13B H10B 109.5
C11B C13B H11B 109.5
H10B C13B H11B 109.5
C11B C13B H12B 109.5
H10B C13B H12B 109.5
H11B C13B H12B 109.5
C15B C14B C19B 119.9(4)
C15B C14B C11B 130.8(4)
C19B C14B C11B 109.3(3)
C14B C15B C16B 118.2(4)
C14B C15B H13B 120.9
C16B C15B H13B 120.9
C17B C16B C15B 121.3(4)
C17B C16B H14B 119.4
C15B C16B H14B 119.4
C16B C17B C18B 121.0(4)
C16B C17B H15B 119.5
C18B C17B H15B 119.5
C19B C18B C17B 116.5(4)
C19B C18B H16B 121.8
C17B C18B H16B 121.8
C18B C19B C14B 123.2(4)
C18B C19B N20B 128.7(4)
C14B C19B N20B 108.2(3)
C10B N20B C19B 111.7(3)
C10B N20B C21B 126.0(3)
C19B N20B C21B 122.2(3)
N20B C21B H17B 109.5
N20B C21B H18B 109.5
H17B C21B H18B 109.5
N20B C21B H19B 109.5
H17B C21B H19B 109.5
H18B C21B H19B 109.5
O23B N22B O24B 121.9(3)
O23B N22B C5B 119.0(3)
O24B N22B C5B 119.1(3)

loop_
_geom_bond_atom_site_label_1
_geom_bond_atom_site_label_2
_geom_bond_distance
Zn1 O1X 1.87(2)
Zn1 O1A 1.932(3)
Zn1 O1Y 1.975(15)
Zn1 Br3 2.3520(7)
Zn1 Br2 2.3705(6)
Zn1 Br4 2.4989(14)
O1X C2X 1.425(17)
O1X H1X 0.8400
C2X C3X 1.45(2)
C2X H2X 0.9900
C2X H3X 0.9900
C3X H4X 0.9800
C3X H5X 0.9800
C3X H6X 0.9800
O1Y C2Y 1.428(17)
O1Y H1Y 0.8400
C2Y C3Y 1.456(19)
C2Y H2Y 0.9900
C2Y H3Y 0.9900
C3Y H4Y 0.9800
C3Y H5Y 0.9800
C3Y H6Y 0.9800
O1A C2A 1.286(5)
C2A C3A 1.414(5)
C2A C7A 1.427(5)
C3A C4A 1.353(6)
C3A H1A 0.9500
C4A C5A 1.382(5)
C4A H2A 0.9500
C5A C6A 1.377(5)
C5A N22A 1.436(5)
C6A C7A 1.397(5)
C6A H3A 0.9500
C7A C8A 1.429(5)
C8A C9A 1.353(5)
C8A H4A 0.9500
C9A C10A 1.408(5)
C9A H5A 0.9500
C10A N20A 1.320(5)
C10A C11A 1.522(5)
C11A C14A 1.505(5)
C11A C13A 1.528(6)
C11A C12A 1.527(6)
C12A H6A 0.9800
C12A H7A 0.9800
C12A H8A 0.9800
C13A H9A 0.9800
C13A H10A 0.9800
C13A H11A 0.9800
C14A C19A 1.373(5)
C14A C15A 1.370(5)
C15A C16A 1.392(6)
C15A H12A 0.9500
C16A C17A 1.381(6)
C16A H13A 0.9500
C17A C18A 1.378(6)
C17A H14A 0.9500
C18A C19A 1.370(6)
C18A H15A 0.9500
C19A N20A 1.410(5)
N20A C21A 1.447(5)
C21A H16A 0.9800
C21A H17A 0.9800
C21A H18A 0.9800
N22A O23A 1.193(4)
N22A O24A 1.254(4)
O1B C2B 1.298(5)
O1B H1B 0.8400
C2B C3B 1.403(6)
C2B C7B 1.409(6)
C3B C4B 1.361(6)
C3B H2B 0.9500
C4B C5B 1.391(6)
C4B H3B 0.9500
C5B C6B 1.366(5)
C5B N22B 1.427(5)
C6B C7B 1.394(5)
C6B H4B 0.9500
C7B C8B 1.435(5)
C8B C9B 1.339(6)
C8B H5B 0.9500
C9B C10B 1.413(5)
C9B H6B 0.9500
C10B N20B 1.310(5)
C10B C11B 1.515(5)
C11B C14B 1.501(5)
C11B C13B 1.518(6)
C11B C12B 1.549(6)
C12B H7B 0.9800
C12B H8B 0.9800
C12B H9B 0.9800
C13B H10B 0.9800
C13B H11B 0.9800
C13B H12B 0.9800
C14B C15B 1.361(5)
C14B C19B 1.377(5)
C15B C16B 1.385(6)
C15B H13B 0.9500
C16B C17B 1.376(6)
C16B H14B 0.9500
C17B C18B 1.384(6)
C17B H15B 0.9500
C18B C19B 1.370(6)
C18B H16B 0.9500
C19B N20B 1.409(5)
N20B C21B 1.451(5)
C21B H17B 0.9800
C21B H18B 0.9800
C21B H19B 0.9800
N22B O23B 1.223(4)
N22B O24B 1.234(4)

loop_
_geom_torsion_atom_site_label_1
_geom_torsion_atom_site_label_2
_geom_torsion_atom_site_label_3
_geom_torsion_atom_site_label_4
_geom_torsion
O1A Zn1 O1X C2X -81.3(19)
Br3 Zn1 O1X C2X 169.7(18)
Br2 Zn1 O1X C2X 48.1(19)
Zn1 O1X C2X C3X 92(5)
Zn1 O1Y C2Y C3Y 136(4)
Zn1 O1A C2A C3A -8.7(6)
Zn1 O1A C2A C7A 170.0(3)
O1A C2A C3A C4A 175.6(4)
C7A C2A C3A C4A -3.2(6)
C2A C3A C4A C5A 2.9(6)
C3A C4A C5A C6A -0.8(6)
C3A C4A C5A N22A 177.4(4)
C4A C5A C6A C7A -0.8(6)
N22A C5A C6A C7A -179.1(3)
C5A C6A C7A C2A 0.4(6)
C5A C6A C7A C8A -178.8(4)
O1A C2A C7A C6A -177.4(4)
C3A C2A C7A C6A 1.5(6)
O1A C2A C7A C8A 1.9(6)
C3A C2A C7A C8A -179.3(4)
C6A C7A C8A C9A -179.7(4)
C2A C7A C8A C9A 1.0(7)
C7A C8A C9A C10A 179.4(4)
C8A C9A C10A N20A 177.3(4)
C8A C9A C10A C11A -1.5(7)
N20A C10A C11A C14A 5.4(4)
C9A C10A C11A C14A -175.7(4)
N20A C10A C11A C13A -110.0(4)
C9A C10A C11A C13A 69.0(5)
N20A C10A C11A C12A 125.4(4)
C9A C10A C11A C12A -55.6(6)
C10A C11A C14A C19A -4.7(4)
C13A C11A C14A C19A 110.7(4)
C12A C11A C14A C19A -126.9(4)
C10A C11A C14A C15A 175.6(4)
C13A C11A C14A C15A -69.0(5)
C12A C11A C14A C15A 53.4(6)
C19A C14A C15A C16A -0.6(6)
C11A C14A C15A C16A 179.0(4)
C14A C15A C16A C17A -0.9(6)
C15A C16A C17A C18A 1.4(7)
C16A C17A C18A C19A -0.4(6)
C17A C18A C19A C14A -1.1(6)
C17A C18A C19A N20A 178.0(4)
C15A C14A C19A C18A 1.7(6)
C11A C14A C19A C18A -178.1(4)
C15A C14A C19A N20A -177.6(4)
C11A C14A C19A N20A 2.6(4)
C9A C10A N20A C19A 176.7(4)
C11A C10A N20A C19A -4.2(5)
C9A C10A N20A C21A -3.4(6)
C11A C10A N20A C21A 175.7(4)
C18A C19A N20A C10A -178.2(4)
C14A C19A N20A C10A 1.1(5)
C18A C19A N20A C21A 1.9(6)
C14A C19A N20A C21A -178.9(4)
C6A C5A N22A O23A 21.3(5)
C4A C5A N22A O23A -157.0(4)
C6A C5A N22A O24A -163.2(4)
C4A C5A N22A O24A 18.5(5)
O1B C2B C3B C4B 175.3(4)
C7B C2B C3B C4B -5.4(7)
C2B C3B C4B C5B 0.2(7)
C3B C4B C5B C6B 4.2(6)
C3B C4B C5B N22B -174.0(4)
C4B C5B C6B C7B -3.2(6)
N22B C5B C6B C7B 175.1(3)
C5B C6B C7B C2B -2.2(6)
C5B C6B C7B C8B 179.8(4)
O1B C2B C7B C6B -174.3(4)
C3B C2B C7B C6B 6.3(6)
O1B C2B C7B C8B 3.8(6)
C3B C2B C7B C8B -175.6(4)
C6B C7B C8B C9B -15.2(7)
C2B C7B C8B C9B 166.7(4)
C7B C8B C9B C10B 177.6(4)
C8B C9B C10B N20B 175.8(4)
C8B C9B C10B C11B -6.0(6)
N20B C10B C11B C14B 4.0(4)
C9B C10B C11B C14B -174.4(4)
N20B C10B C11B C13B 123.4(4)
C9B C10B C11B C13B -55.1(5)
N20B C10B C11B C12B -111.6(4)
C9B C10B C11B C12B 70.0(5)
C13B C11B C14B C15B 55.7(6)
C10B C11B C14B C15B 177.5(4)
C12B C11B C14B C15B -67.1(5)
C13B C11B C14B C19B -124.9(4)
C10B C11B C14B C19B -3.1(4)
C12B C11B C14B C19B 112.4(4)
C19B C14B C15B C16B -0.3(6)
C11B C14B C15B C16B 179.1(4)
C14B C15B C16B C17B 0.9(6)
C15B C16B C17B C18B -1.0(7)
C16B C17B C18B C19B 0.6(6)
C17B C18B C19B C14B 0.0(6)
C17B C18B C19B N20B 178.9(4)
C15B C14B C19B C18B -0.1(6)
C11B C14B C19B C18B -179.6(4)
C15B C14B C19B N20B -179.2(3)
C11B C14B C19B N20B 1.3(4)
C9B C10B N20B C19B 175.0(3)
C11B C10B N20B C19B -3.6(4)
C9B C10B N20B C21B -2.9(6)
C11B C10B N20B C21B 178.5(4)
C18B C19B N20B C10B -177.6(4)
C14B C19B N20B C10B 1.4(4)
C18B C19B N20B C21B 0.4(6)
C14B C19B N20B C21B 179.5(3)
C6B C5B N22B O23B -171.2(4)
C4B C5B N22B O23B 7.0(6)
C6B C5B N22B O24B 7.2(5)
C4B C5B N22B O24B -174.5(4)
